data_2228436
loop_
_publ_author_name
'Gao, Shan'
'Ng, Seik Weng'

_publ_section_title
;
 Bis(2,2'-bipyridine-\k^2^<i>N</i>,<i>N</i>')dichloridocadmium(II)
;
_journal_coeditor_code JH2233
_journal_issue 12
_journal_name_full 'Acta Crystallographica Section E'
_journal_page_first m1692
_journal_paper_doi 10.1107/S1600536810049251
_journal_volume 66
_journal_year 2010
_chemical_formula_iupac '[Cd Cl2 (C10 H8 N2)2]'
_chemical_formula_moiety 'C20 H16 Cd Cl2 N4'
_chemical_formula_sum 'C20 H16 Cd Cl2 N4'
_chemical_formula_weight 495.67
_chemical_name_systematic
;
Bis(2,2'-bipyridine-\k^2^<i>N</i>,<i>N</i>')dichloridocadmium(II)
;
_space_group_IT_number 14
_symmetry_cell_setting monoclinic
_symmetry_space_group_name_Hall '-P 2ybc'
_symmetry_space_group_name_H-M 'P 1 21/c 1'
_atom_sites_solution_hydrogens geom
_atom_sites_solution_primary direct
_atom_sites_solution_secondary difmap
_audit_creation_method SHELXL-97
_cell_angle_alpha 90.00
_cell_angle_beta 98.7750(10)
_cell_angle_gamma 90.00
_cell_formula_units_Z 4
_cell_length_a 8.7477(2)
_cell_length_b 14.3541(5)
_cell_length_c 15.8723(5)
_cell_measurement_reflns_used 18413
_cell_measurement_temperature 293(2)
_cell_measurement_theta_max 27.4
_cell_measurement_theta_min 3.1
_cell_volume 1969.68(10)
_computing_cell_refinement 'RAPID-AUTO (Rigaku, 1998)'
_computing_data_collection 'RAPID-AUTO (Rigaku, 1998)'
_computing_data_reduction 'CrystalStructure (Rigaku/MSC, 2002)'
_computing_molecular_graphics 'X-SEED (Barbour, 2001)'
_computing_publication_material 'publCIF (Westrip, 2010)'
_computing_structure_refinement 'SHELXL97 (Sheldrick, 2008)'
_computing_structure_solution 'SHELXS97 (Sheldrick, 2008)'
_diffrn_ambient_temperature 293(2)
_diffrn_detector_area_resol_mean 10.000
_diffrn_measured_fraction_theta_full 0.998
_diffrn_measured_fraction_theta_max 0.998
_diffrn_measurement_device_type 'Rigaku R-AXIS RAPID'
_diffrn_measurement_method \w
_diffrn_radiation_monochromator graphite
_diffrn_radiation_source 'fine-focus sealed tube'
_diffrn_radiation_type MoK\a
_diffrn_radiation_wavelength 0.71073
_diffrn_reflns_av_R_equivalents 0.0560
_diffrn_reflns_av_sigmaI/netI 0.0359
_diffrn_reflns_limit_h_max 10
_diffrn_reflns_limit_h_min -11
_diffrn_reflns_limit_k_max 18
_diffrn_reflns_limit_k_min -18
_diffrn_reflns_limit_l_max 20
_diffrn_reflns_limit_l_min -20
_diffrn_reflns_number 31202
_diffrn_reflns_theta_full 27.43
_diffrn_reflns_theta_max 27.43
_diffrn_reflns_theta_min 3.12
_diffrn_standards_decay_% 0
_diffrn_standards_interval_count 0
_diffrn_standards_interval_time 0
_diffrn_standards_number 0
_exptl_absorpt_coefficient_mu 1.392
_exptl_absorpt_correction_T_max 0.8507
_exptl_absorpt_correction_T_min 0.7877
_exptl_absorpt_correction_type multi-scan
_exptl_absorpt_process_details '(ABSCOR; Higashi, 1995)'
_exptl_crystal_colour Colorless
_exptl_crystal_density_diffrn 1.671
_exptl_crystal_density_method 'not measured'
_exptl_crystal_description Block
_exptl_crystal_F_000 984
_exptl_crystal_size_max 0.18
_exptl_crystal_size_mid 0.15
_exptl_crystal_size_min 0.12
_refine_diff_density_max 1.612
_refine_diff_density_min -1.044
_refine_ls_extinction_coef 0.0073(12)
_refine_ls_extinction_expression Fc^*^=kFc[1+0.001xFc^2^\l^3^/sin(2\q)]^-1/4^
_refine_ls_extinction_method 'SHELXL97 (Sheldrick, 2008)'
_refine_ls_goodness_of_fit_ref 1.168
_refine_ls_hydrogen_treatment constr
_refine_ls_matrix_type full
_refine_ls_number_parameters 245
_refine_ls_number_reflns 4497
_refine_ls_number_restraints 0
_refine_ls_restrained_S_all 1.168
_refine_ls_R_factor_all 0.0818
_refine_ls_R_factor_gt 0.0532
_refine_ls_shift/su_max 0.001
_refine_ls_shift/su_mean 0.001
_refine_ls_structure_factor_coef Fsqd
_refine_ls_weighting_details 'calc w=1/[\s^2^(Fo^2^)+(0.1002P)^2^+1.1952P] where P=(Fo^2^+2Fc^2^)/3'
_refine_ls_weighting_scheme calc
_refine_ls_wR_factor_gt 0.1311
_refine_ls_wR_factor_ref 0.1857
_reflns_number_gt 3047
_reflns_number_total 4497
_reflns_threshold_expression I>2\s(I)
_cod_data_source_file jh2233.cif
_cod_data_source_block I
_cod_original_sg_symbol_H-M 'P 21/c'
_cod_database_code 2228436
_cod_database_fobs_code 2228436

loop_
_symmetry_equiv_pos_as_xyz
'x, y, z'
'-x, y+1/2, -z+1/2'
'-x, -y, -z'
'x, -y-1/2, z-1/2'

loop_
_atom_site_type_symbol
_atom_site_label
_atom_site_fract_x
_atom_site_fract_y
_atom_site_fract_z
_atom_site_U_iso_or_equiv
_atom_site_adp_type
_atom_site_calc_flag
_atom_site_refinement_flags
_atom_site_occupancy
_atom_site_disorder_assembly
_atom_site_disorder_group
Cd Cd1 0.69488(4) 0.77175(3) 0.53520(3) 0.0434(2) Uani d . 1 . .
Cl Cl1 0.4692(2) 0.77680(12) 0.41696(13) 0.0690(5) Uani d . 1 . .
Cl Cl2 0.6158(2) 0.88210(14) 0.64297(14) 0.0766(6) Uani d . 1 . .
N N1 0.9503(6) 0.7787(3) 0.6172(3) 0.0471(12) Uani d . 1 . .
N N2 0.8703(5) 0.8562(3) 0.4634(3) 0.0445(11) Uani d . 1 . .
N N3 0.7797(6) 0.6284(4) 0.4710(3) 0.0504(12) Uani d . 1 . .
N N4 0.6420(5) 0.6347(4) 0.6118(3) 0.0492(12) Uani d . 1 . .
C C1 0.9828(8) 0.7475(5) 0.6967(4) 0.0565(16) Uani d . 1 . .
H H1 0.9028 0.7215 0.7213 0.068 Uiso calc R 1 . .
C C2 1.1294(9) 0.7513(5) 0.7455(5) 0.0645(19) Uani d . 1 . .
H H2 1.1465 0.7301 0.8015 0.077 Uiso calc R 1 . .
C C3 1.2469(9) 0.7873(5) 0.7080(5) 0.068(2) Uani d . 1 . .
H H3 1.3470 0.7892 0.7379 0.081 Uiso calc R 1 . .
C C4 1.2168(7) 0.8207(5) 0.6260(5) 0.0622(17) Uani d . 1 . .
H H4 1.2961 0.8455 0.6001 0.075 Uiso calc R 1 . .
C C5 1.0667(6) 0.8170(4) 0.5820(4) 0.0463(13) Uani d . 1 . .
C C6 1.0215(6) 0.8603(4) 0.4967(4) 0.0455(13) Uani d . 1 . .
C C7 1.1268(7) 0.9075(5) 0.4553(4) 0.0576(16) Uani d . 1 . .
H H7 1.2309 0.9093 0.4787 0.069 Uiso calc R 1 . .
C C8 1.0756(8) 0.9521(5) 0.3786(4) 0.0661(19) Uani d . 1 . .
H H8 1.1450 0.9838 0.3500 0.079 Uiso calc R 1 . .
C C9 0.9192(9) 0.9489(5) 0.3451(4) 0.0652(18) Uani d . 1 . .
H H9 0.8808 0.9789 0.2944 0.078 Uiso calc R 1 . .
C C10 0.8230(8) 0.8991(5) 0.3903(4) 0.0548(15) Uani d . 1 . .
H H10 0.7185 0.8956 0.3678 0.066 Uiso calc R 1 . .
C C11 0.8480(8) 0.6289(5) 0.4022(4) 0.0635(18) Uani d . 1 . .
H H11 0.8691 0.6861 0.3790 0.076 Uiso calc R 1 . .
C C12 0.8900(9) 0.5483(7) 0.3628(5) 0.080(2) Uani d . 1 . .
H H12 0.9375 0.5513 0.3143 0.096 Uiso calc R 1 . .
C C13 0.8595(9) 0.4645(6) 0.3976(5) 0.079(3) Uani d . 1 . .
H H13 0.8872 0.4092 0.3733 0.095 Uiso calc R 1 . .
C C14 0.7875(8) 0.4625(5) 0.4688(5) 0.066(2) Uani d . 1 . .
H H14 0.7663 0.4060 0.4931 0.080 Uiso calc R 1 . .
C C15 0.7461(7) 0.5474(4) 0.5046(4) 0.0493(14) Uani d . 1 . .
C C16 0.6667(6) 0.5509(4) 0.5800(4) 0.0470(14) Uani d . 1 . .
C C17 0.6114(8) 0.4700(5) 0.6166(5) 0.0648(18) Uani d . 1 . .
H H17 0.6267 0.4116 0.5939 0.078 Uiso calc R 1 . .
C C18 0.5352(8) 0.4779(6) 0.6858(5) 0.074(2) Uani d . 1 . .
H H18 0.4980 0.4251 0.7100 0.089 Uiso calc R 1 . .
C C19 0.5145(8) 0.5644(6) 0.7189(5) 0.068(2) Uani d . 1 . .
H H19 0.4647 0.5716 0.7662 0.081 Uiso calc R 1 . .
C C20 0.5707(7) 0.6415(5) 0.6792(4) 0.0584(16) Uani d . 1 . .
H H20 0.5573 0.7004 0.7014 0.070 Uiso calc R 1 . .

loop_
_atom_site_aniso_label
_atom_site_aniso_U_11
_atom_site_aniso_U_22
_atom_site_aniso_U_33
_atom_site_aniso_U_12
_atom_site_aniso_U_13
_atom_site_aniso_U_23
Cd1 0.0380(3) 0.0474(3) 0.0449(3) -0.00430(17) 0.00717(18) -0.00333(18)
Cl1 0.0532(9) 0.0678(11) 0.0776(12) 0.0016(8) -0.0165(9) -0.0071(9)
Cl2 0.0647(10) 0.0750(12) 0.0984(14) -0.0204(9) 0.0392(10) -0.0371(11)
N1 0.041(3) 0.056(3) 0.042(3) -0.001(2) -0.001(2) 0.001(2)
N2 0.038(2) 0.050(3) 0.045(3) -0.008(2) 0.0037(19) 0.003(2)
N3 0.051(3) 0.055(3) 0.045(3) 0.002(2) 0.008(2) -0.001(2)
N4 0.047(3) 0.051(3) 0.050(3) -0.009(2) 0.006(2) 0.001(2)
C1 0.044(3) 0.071(4) 0.053(4) -0.005(3) 0.000(3) -0.001(3)
C2 0.072(5) 0.060(4) 0.055(4) 0.008(3) -0.011(4) -0.005(3)
C3 0.055(4) 0.064(4) 0.078(5) 0.002(3) -0.013(4) -0.003(4)
C4 0.038(3) 0.067(4) 0.080(5) -0.012(3) 0.001(3) -0.003(4)
C5 0.036(3) 0.046(3) 0.057(3) 0.004(2) 0.005(2) -0.004(3)
C6 0.043(3) 0.049(3) 0.047(3) 0.001(2) 0.015(2) -0.011(3)
C7 0.050(3) 0.059(4) 0.067(4) -0.018(3) 0.020(3) -0.001(3)
C8 0.075(5) 0.064(4) 0.066(4) -0.021(4) 0.032(4) -0.001(3)
C9 0.083(5) 0.061(4) 0.053(4) -0.006(4) 0.014(3) 0.004(3)
C10 0.058(4) 0.061(4) 0.044(3) -0.009(3) 0.006(3) 0.009(3)
C11 0.071(4) 0.066(4) 0.059(4) 0.005(4) 0.024(3) -0.009(3)
C12 0.078(5) 0.092(7) 0.070(5) 0.013(5) 0.016(4) -0.030(5)
C13 0.072(5) 0.080(6) 0.083(6) 0.024(4) 0.003(4) -0.042(5)
C14 0.066(4) 0.047(4) 0.080(5) 0.008(3) -0.007(4) -0.014(3)
C15 0.045(3) 0.046(3) 0.054(3) 0.002(3) -0.003(3) -0.006(3)
C16 0.039(3) 0.045(3) 0.052(3) -0.005(2) -0.007(2) 0.005(3)
C17 0.062(4) 0.049(4) 0.079(5) -0.011(3) -0.002(4) 0.018(3)
C18 0.057(4) 0.076(5) 0.085(5) -0.018(4) -0.001(4) 0.037(5)
C19 0.054(4) 0.092(6) 0.054(4) -0.015(4) -0.002(3) 0.018(4)
C20 0.054(3) 0.075(5) 0.049(3) -0.011(3) 0.017(3) 0.001(3)

loop_
_atom_type_symbol
_atom_type_description
_atom_type_scat_dispersion_real
_atom_type_scat_dispersion_imag
_atom_type_scat_source
C C 0.0033 0.0016 'International Tables Vol C Tables 4.2.6.8 and 6.1.1.4'
H H 0.0000 0.0000 'International Tables Vol C Tables 4.2.6.8 and 6.1.1.4'
N N 0.0061 0.0033 'International Tables Vol C Tables 4.2.6.8 and 6.1.1.4'
Cl Cl 0.1484 0.1585 'International Tables Vol C Tables 4.2.6.8 and 6.1.1.4'
Cd Cd -0.8075 1.2024 'International Tables Vol C Tables 4.2.6.8 and 6.1.1.4'

loop_
_geom_angle_atom_site_label_1
_geom_angle_atom_site_label_2
_geom_angle_atom_site_label_3
_geom_angle_site_symmetry_1
_geom_angle_site_symmetry_3
_geom_angle
_geom_angle_publ_flag
N2 Cd1 N4 . . 148.29(17) ?
N2 Cd1 N1 . . 67.98(16) ?
N4 Cd1 N1 . . 89.69(16) ?
N2 Cd1 N3 . . 88.30(17) ?
N4 Cd1 N3 . . 67.48(19) ?
N1 Cd1 N3 . . 86.83(16) ?
N2 Cd1 Cl2 . . 105.71(13) ?
N4 Cd1 Cl2 . . 94.47(13) ?
N1 Cd1 Cl2 . . 86.28(13) ?
N3 Cd1 Cl2 . . 160.70(13) ?
N2 Cd1 Cl1 . . 96.80(12) ?
N4 Cd1 Cl1 . . 102.28(12) ?
N1 Cd1 Cl1 . . 164.08(14) ?
N3 Cd1 Cl1 . . 88.10(12) ?
Cl2 Cd1 Cl1 . . 102.99(7) ?
C1 N1 C5 . . 117.7(5) ?
C1 N1 Cd1 . . 123.1(4) ?
C5 N1 Cd1 . . 119.2(4) ?
C10 N2 C6 . . 118.7(5) ?
C10 N2 Cd1 . . 121.3(4) ?
C6 N2 Cd1 . . 120.0(4) ?
C11 N3 C15 . . 119.5(6) ?
C11 N3 Cd1 . . 122.7(5) ?
C15 N3 Cd1 . . 117.7(4) ?
C20 N4 C16 . . 119.7(6) ?
C20 N4 Cd1 . . 120.2(5) ?
C16 N4 Cd1 . . 119.6(4) ?
N1 C1 C2 . . 124.1(7) ?
N1 C1 H1 . . 118.0 ?
C2 C1 H1 . . 118.0 ?
C3 C2 C1 . . 117.5(7) ?
C3 C2 H2 . . 121.2 ?
C1 C2 H2 . . 121.2 ?
C2 C3 C4 . . 119.8(7) ?
C2 C3 H3 . . 120.1 ?
C4 C3 H3 . . 120.1 ?
C3 C4 C5 . . 119.4(6) ?
C3 C4 H4 . . 120.3 ?
C5 C4 H4 . . 120.3 ?
N1 C5 C4 . . 121.5(6) ?
N1 C5 C6 . . 115.8(5) ?
C4 C5 C6 . . 122.7(6) ?
N2 C6 C7 . . 121.2(6) ?
N2 C6 C5 . . 116.5(5) ?
C7 C6 C5 . . 122.2(5) ?
C6 C7 C8 . . 119.5(6) ?
C6 C7 H7 . . 120.2 ?
C8 C7 H7 . . 120.2 ?
C7 C8 C9 . . 119.1(6) ?
C7 C8 H8 . . 120.5 ?
C9 C8 H8 . . 120.5 ?
C10 C9 C8 . . 117.4(6) ?
C10 C9 H9 . . 121.3 ?
C8 C9 H9 . . 121.3 ?
N2 C10 C9 . . 124.1(6) ?
N2 C10 H10 . . 117.9 ?
C9 C10 H10 . . 117.9 ?
N3 C11 C12 . . 123.4(8) ?
N3 C11 H11 . . 118.3 ?
C12 C11 H11 . . 118.3 ?
C13 C12 C11 . . 118.0(7) ?
C13 C12 H12 . . 121.0 ?
C11 C12 H12 . . 121.0 ?
C12 C13 C14 . . 119.5(7) ?
C12 C13 H13 . . 120.3 ?
C14 C13 H13 . . 120.3 ?
C13 C14 C15 . . 119.4(7) ?
C13 C14 H14 . . 120.3 ?
C15 C14 H14 . . 120.3 ?
N3 C15 C14 . . 120.3(6) ?
N3 C15 C16 . . 117.2(5) ?
C14 C15 C16 . . 122.5(6) ?
N4 C16 C17 . . 119.9(6) ?
N4 C16 C15 . . 117.4(5) ?
C17 C16 C15 . . 122.6(6) ?
C18 C17 C16 . . 119.9(7) ?
C18 C17 H17 . . 120.1 ?
C16 C17 H17 . . 120.1 ?
C19 C18 C17 . . 119.3(7) ?
C19 C18 H18 . . 120.3 ?
C17 C18 H18 . . 120.3 ?
C18 C19 C20 . . 117.9(7) ?
C18 C19 H19 . . 121.0 ?
C20 C19 H19 . . 121.0 ?
N4 C20 C19 . . 123.2(7) ?
N4 C20 H20 . . 118.4 ?
C19 C20 H20 . . 118.4 ?

loop_
_geom_bond_atom_site_label_1
_geom_bond_atom_site_label_2
_geom_bond_site_symmetry_2
_geom_bond_distance
_geom_bond_publ_flag
Cd1 N2 . 2.378(5) ?
Cd1 N4 . 2.394(5) ?
Cd1 N1 . 2.410(5) ?
Cd1 N3 . 2.461(5) ?
Cd1 Cl2 . 2.5049(18) ?
Cd1 Cl1 . 2.5087(18) ?
N1 C1 . 1.327(8) ?
N1 C5 . 1.351(8) ?
N2 C10 . 1.323(7) ?
N2 C6 . 1.349(7) ?
N3 C11 . 1.322(8) ?
N3 C15 . 1.330(8) ?
N4 C20 . 1.322(8) ?
N4 C16 . 1.335(8) ?
C1 C2 . 1.395(10) ?
C1 H1 . 0.9300 ?
C2 C3 . 1.365(11) ?
C2 H2 . 0.9300 ?
C3 C4 . 1.375(10) ?
C3 H3 . 0.9300 ?
C4 C5 . 1.391(8) ?
C4 H4 . 0.9300 ?
C5 C6 . 1.487(8) ?
C6 C7 . 1.387(8) ?
C7 C8 . 1.388(9) ?
C7 H7 . 0.9300 ?
C8 C9 . 1.391(10) ?
C8 H8 . 0.9300 ?
C9 C10 . 1.385(9) ?
C9 H9 . 0.9300 ?
C10 H10 . 0.9300 ?
C11 C12 . 1.392(10) ?
C11 H11 . 0.9300 ?
C12 C13 . 1.366(13) ?
C12 H12 . 0.9300 ?
C13 C14 . 1.375(10) ?
C13 H13 . 0.9300 ?
C14 C15 . 1.415(9) ?
C14 H14 . 0.9300 ?
C15 C16 . 1.472(10) ?
C16 C17 . 1.417(9) ?
C17 C18 . 1.374(11) ?
C17 H17 . 0.9300 ?
C18 C19 . 1.370(12) ?
C18 H18 . 0.9300 ?
C19 C20 . 1.399(10) ?
C19 H19 . 0.9300 ?
C20 H20 . 0.9300 ?

loop_
_geom_torsion_atom_site_label_1
_geom_torsion_atom_site_label_2
_geom_torsion_atom_site_label_3
_geom_torsion_atom_site_label_4
_geom_torsion_site_symmetry_1
_geom_torsion_site_symmetry_2
_geom_torsion_site_symmetry_3
_geom_torsion_site_symmetry_4
_geom_torsion
_geom_torsion_publ_flag
N2 Cd1 N1 C1 . . . . 173.2(5) ?
N4 Cd1 N1 C1 . . . . -29.9(5) ?
N3 Cd1 N1 C1 . . . . -97.4(5) ?
Cl2 Cd1 N1 C1 . . . . 64.6(5) ?
Cl1 Cd1 N1 C1 . . . . -169.0(4) ?
N2 Cd1 N1 C5 . . . . -5.8(4) ?
N4 Cd1 N1 C5 . . . . 151.1(4) ?
N3 Cd1 N1 C5 . . . . 83.6(4) ?
Cl2 Cd1 N1 C5 . . . . -114.4(4) ?
Cl1 Cd1 N1 C5 . . . . 12.0(8) ?
N4 Cd1 N2 C10 . . . . 136.8(5) ?
N1 Cd1 N2 C10 . . . . -175.0(5) ?
N3 Cd1 N2 C10 . . . . 97.8(5) ?
Cl2 Cd1 N2 C10 . . . . -95.7(5) ?
Cl1 Cd1 N2 C10 . . . . 9.9(5) ?
N4 Cd1 N2 C6 . . . . -42.7(6) ?
N1 Cd1 N2 C6 . . . . 5.6(4) ?
N3 Cd1 N2 C6 . . . . -81.7(4) ?
Cl2 Cd1 N2 C6 . . . . 84.9(4) ?
Cl1 Cd1 N2 C6 . . . . -169.5(4) ?
N2 Cd1 N3 C11 . . . . -20.4(5) ?
N4 Cd1 N3 C11 . . . . -179.4(5) ?
N1 Cd1 N3 C11 . . . . -88.4(5) ?
Cl2 Cd1 N3 C11 . . . . -157.7(4) ?
Cl1 Cd1 N3 C11 . . . . 76.5(5) ?
N2 Cd1 N3 C15 . . . . 163.8(4) ?
N4 Cd1 N3 C15 . . . . 4.8(4) ?
N1 Cd1 N3 C15 . . . . 95.7(4) ?
Cl2 Cd1 N3 C15 . . . . 26.5(7) ?
Cl1 Cd1 N3 C15 . . . . -99.4(4) ?
N2 Cd1 N4 C20 . . . . 138.8(4) ?
N1 Cd1 N4 C20 . . . . 95.0(5) ?
N3 Cd1 N4 C20 . . . . -178.3(5) ?
Cl2 Cd1 N4 C20 . . . . 8.7(5) ?
Cl1 Cd1 N4 C20 . . . . -95.6(4) ?
N2 Cd1 N4 C16 . . . . -49.8(6) ?
N1 Cd1 N4 C16 . . . . -93.6(4) ?
N3 Cd1 N4 C16 . . . . -6.9(4) ?
Cl2 Cd1 N4 C16 . . . . -179.8(4) ?
Cl1 Cd1 N4 C16 . . . . 75.9(4) ?
C5 N1 C1 C2 . . . . -0.5(10) ?
Cd1 N1 C1 C2 . . . . -179.6(5) ?
N1 C1 C2 C3 . . . . -1.7(11) ?
C1 C2 C3 C4 . . . . 2.1(11) ?
C2 C3 C4 C5 . . . . -0.3(11) ?
C1 N1 C5 C4 . . . . 2.5(9) ?
Cd1 N1 C5 C4 . . . . -178.5(5) ?
C1 N1 C5 C6 . . . . -173.5(5) ?
Cd1 N1 C5 C6 . . . . 5.6(7) ?
C3 C4 C5 N1 . . . . -2.1(10) ?
C3 C4 C5 C6 . . . . 173.6(6) ?
C10 N2 C6 C7 . . . . -0.7(9) ?
Cd1 N2 C6 C7 . . . . 178.7(5) ?
C10 N2 C6 C5 . . . . 175.5(5) ?
Cd1 N2 C6 C5 . . . . -5.0(7) ?
N1 C5 C6 N2 . . . . -0.4(8) ?
C4 C5 C6 N2 . . . . -176.3(6) ?
N1 C5 C6 C7 . . . . 175.8(6) ?
C4 C5 C6 C7 . . . . -0.1(10) ?
N2 C6 C7 C8 . . . . 0.6(10) ?
C5 C6 C7 C8 . . . . -175.4(6) ?
C6 C7 C8 C9 . . . . 0.3(11) ?
C7 C8 C9 C10 . . . . -1.2(11) ?
C6 N2 C10 C9 . . . . -0.2(10) ?
Cd1 N2 C10 C9 . . . . -179.6(5) ?
C8 C9 C10 N2 . . . . 1.1(11) ?
C15 N3 C11 C12 . . . . -1.1(11) ?
Cd1 N3 C11 C12 . . . . -176.8(6) ?
N3 C11 C12 C13 . . . . -0.4(12) ?
C11 C12 C13 C14 . . . . 0.8(12) ?
C12 C13 C14 C15 . . . . 0.1(11) ?
C11 N3 C15 C14 . . . . 2.0(9) ?
Cd1 N3 C15 C14 . . . . 178.0(4) ?
C11 N3 C15 C16 . . . . -178.6(5) ?
Cd1 N3 C15 C16 . . . . -2.6(7) ?
C13 C14 C15 N3 . . . . -1.6(10) ?
C13 C14 C15 C16 . . . . 179.0(6) ?
C20 N4 C16 C17 . . . . 2.3(9) ?
Cd1 N4 C16 C17 . . . . -169.2(4) ?
C20 N4 C16 C15 . . . . 179.8(5) ?
Cd1 N4 C16 C15 . . . . 8.3(7) ?
N3 C15 C16 N4 . . . . -3.6(8) ?
C14 C15 C16 N4 . . . . 175.8(5) ?
N3 C15 C16 C17 . . . . 173.8(5) ?
C14 C15 C16 C17 . . . . -6.8(10) ?
N4 C16 C17 C18 . . . . -1.2(9) ?
C15 C16 C17 C18 . . . . -178.6(6) ?
C16 C17 C18 C19 . . . . -0.4(10) ?
C17 C18 C19 C20 . . . . 1.0(10) ?
C16 N4 C20 C19 . . . . -1.8(10) ?
Cd1 N4 C20 C19 . . . . 169.6(5) ?
C18 C19 C20 N4 . . . . 0.1(11) ?
